data_2104120
loop_
_publ_author_name
'Youngme, Sujittra'
'Phuengphai, Pongthipun'
'Pakawatchai, Chaveng'
'Kongsaeree, Palangpon'
'Chaichit, Narongsak'

_publ_section_title
;
 Five-coordinate copper(II) complexes: crystal structures,
 spectroscopic properties and new extended structural pathways of
 [Cu(chelate)~2~<i>X</i>]<i>Y</i>, where chelate = dpyam, phen and
 bipy; <i>X</i> = pseudohalide ligands
;
_journal_issue 3
_journal_name_full 'Acta Crystallographica Section B'
_journal_page_first 318
_journal_page_last 329
_journal_paper_doi 10.1107/S0108768108004151
_journal_volume 64
_journal_year 2008
_chemical_formula_sum 'C20 H18 Cl Cu N9 O4'
_chemical_formula_weight 547.42
_chemical_name_systematic
;
azidobis(di-2-pyridylamine)copper(II) perchlorate
;
_space_group_IT_number 14
_symmetry_cell_setting monoclinic
_symmetry_space_group_name_Hall '-P 2ybc'
_symmetry_space_group_name_H-M 'P 1 21/c 1'
_atom_sites_solution_hydrogens geom
_atom_sites_solution_primary direct
_atom_sites_solution_secondary difmap
_audit_creation_method SHELXL-97
_cell_angle_alpha 90.00
_cell_angle_beta 118.1471(19)
_cell_angle_gamma 90.00
_cell_formula_units_Z 4
_cell_length_a 13.4360(5)
_cell_length_b 8.3880(3)
_cell_length_c 22.5750(5)
_cell_measurement_temperature 293(2)
_cell_measurement_theta_max 25.78
_cell_measurement_theta_min 2.64
_cell_volume 2243.35(13)
_computing_cell_refinement 'Bruker SMART'
_computing_data_collection 'Bruker SMART'
_computing_data_reduction 'Bruker SAINT'
_computing_molecular_graphics 'Bruker SHELXTL'
_computing_publication_material 'Bruker SHELXTL'
_computing_structure_refinement 'SHELXL-97 (Sheldrick, 1997)'
_computing_structure_solution 'SHELXS-97 (Sheldrick, 1990)'
_diffrn_ambient_temperature 293(2)
_diffrn_measured_fraction_theta_full 0.984
_diffrn_measured_fraction_theta_max 0.984
_diffrn_radiation_monochromator graphite
_diffrn_radiation_source 'fine-focus sealed tube'
_diffrn_radiation_type MoK\a
_diffrn_radiation_wavelength 0.71073
_diffrn_reflns_av_R_equivalents 0.0576
_diffrn_reflns_av_sigmaI/netI 0.0402
_diffrn_reflns_limit_h_max 16
_diffrn_reflns_limit_h_min -16
_diffrn_reflns_limit_k_max 10
_diffrn_reflns_limit_k_min -10
_diffrn_reflns_limit_l_max 27
_diffrn_reflns_limit_l_min -27
_diffrn_reflns_number 19249
_diffrn_reflns_theta_full 25.78
_diffrn_reflns_theta_max 25.78
_diffrn_reflns_theta_min 2.64
_exptl_absorpt_coefficient_mu 1.142
_exptl_absorpt_correction_T_max 1.000
_exptl_absorpt_correction_T_min 0.657
_exptl_absorpt_correction_type 'Semi-emperical SADABS'
_exptl_crystal_colour Blue-green
_exptl_crystal_density_diffrn 1.621
_exptl_crystal_density_method 'not measured'
_exptl_crystal_F_000 1116
_exptl_crystal_size_max 0.15
_exptl_crystal_size_mid 0.12
_exptl_crystal_size_min 0.05
_refine_diff_density_max 0.399
_refine_diff_density_min -0.485
_refine_ls_extinction_method none
_refine_ls_goodness_of_fit_ref 1.035
_refine_ls_hydrogen_treatment mixed
_refine_ls_matrix_type full
_refine_ls_number_parameters 417
_refine_ls_number_reflns 4240
_refine_ls_number_restraints 0
_refine_ls_restrained_S_all 1.035
_refine_ls_R_factor_all 0.0627
_refine_ls_R_factor_gt 0.0446
_refine_ls_shift/su_max 0.042
_refine_ls_shift/su_mean 0.003
_refine_ls_structure_factor_coef Fsqd
_refine_ls_weighting_details 'calc w=1/[\s^2^(Fo^2^)+(0.0660P)^2^+1.3100P] where P=(Fo^2^+2Fc^2^)/3'
_refine_ls_weighting_scheme calc
_refine_ls_wR_factor_gt 0.1115
_refine_ls_wR_factor_ref 0.1254
_reflns_number_gt 3248
_reflns_number_total 4240
_reflns_threshold_expression >2sigma(I)
_cod_data_source_file bp5008.cif
_cod_data_source_block 4
_cod_depositor_comments
;
The following automatic conversions were performed:
'_symmetry_cell_setting' value 'Monoclinic' changed to 'monoclinic'
according to '/home/saulius/struct/CIF-dictionaries/cif_core.dic'
dictionary named 'cif_core.dic' version 2.4.1 from 2010-06-29.

Automatic conversion script
Id: cif_fix_enum 1527 2010-12-29 10:47:43Z saulius 

The following automatic conversions were performed:

'_symmetry_cell_setting' value 'Monoclinic' changed to 'monoclinic'
according to /home/saulius/struct/CIF-dictionaries/cif_core.dic
dictionary named 'cif_core.dic' version 2.4.1 from 2010-06-29.

Automatic conversion script
Id: cif_fix_values 1715 2011-07-08 13:25:40Z adriana 
;
_cod_original_sg_symbol_H-M P21/c
_cod_database_code 2104120

loop_
_symmetry_equiv_pos_as_xyz
'x, y, z'
'-x, y+1/2, -z+1/2'
'-x, -y, -z'
'x, -y-1/2, z-1/2'

loop_
_atom_site_type_symbol
_atom_site_label
_atom_site_fract_x
_atom_site_fract_y
_atom_site_fract_z
_atom_site_U_iso_or_equiv
_atom_site_adp_type
_atom_site_calc_flag
_atom_site_refinement_flags
_atom_site_occupancy
O O4A 0.0666(12) 0.0697(16) 0.4571(8) 0.090(4) Uani d P 0.50
O O3A 0.1157(9) 0.3623(14) 0.4611(6) 0.096(4) Uiso d P 0.50
O O2 -0.0014(7) 0.2070(11) 0.3628(3) 0.088(2) Uani d P 0.50
O O1 0.1916(16) 0.209(2) 0.4215(9) 0.152(8) Uani d P 0.50
O O2A 0.0507(10) 0.2158(15) 0.3665(6) 0.120(4) Uiso d P 0.50
O O3 0.0773(9) 0.3413(9) 0.4648(4) 0.077(2) Uani d P 0.50
O O1A 0.2196(14) 0.1644(19) 0.4581(9) 0.121(6) Uani d P 0.50
O O4 0.0807(15) 0.0989(19) 0.4673(6) 0.115(6) Uani d P 0.50
Cu Cu1 0.32571(3) 0.51424(5) 0.268354(18) 0.04264(15) Uani d . 1
Cl Cl1 0.10140(9) 0.21010(11) 0.43203(5) 0.0602(3) Uani d . 1
N N8 0.5244(2) 0.6352(3) 0.37043(14) 0.0479(7) Uani d . 1
N N1 0.3989(2) 0.3292(3) 0.33202(12) 0.0436(6) Uani d . 1
C C5 0.4038(3) 0.3042(4) 0.39200(16) 0.0450(8) Uani d . 1
N N3 0.2740(2) 0.6593(3) 0.18929(13) 0.0460(6) Uani d . 1
N N7 0.4748(3) 0.6303(4) 0.31048(14) 0.0528(7) Uani d . 1
C C16 0.1494(3) 0.3522(4) 0.14841(17) 0.0501(8) Uani d . 1
N N4 0.1891(2) 0.3772(3) 0.21440(13) 0.0484(7) Uani d . 1
N N2 0.2693(3) 0.6088(3) 0.33673(13) 0.0492(7) Uani d . 1
C C6 0.3121(3) 0.5618(4) 0.40072(16) 0.0464(8) Uani d . 1
C C15 0.2164(3) 0.6086(4) 0.12590(16) 0.0483(8) Uani d . 1
N N5 0.3640(3) 0.4143(4) 0.42030(16) 0.0568(9) Uani d . 1
N N6 0.1861(3) 0.4498(4) 0.11359(17) 0.0593(9) Uani d . 1
C C1 0.4457(3) 0.2178(4) 0.30910(18) 0.0486(8) Uani d . 1
N N9 0.5750(3) 0.6419(4) 0.42828(15) 0.0693(10) Uani d . 1
C C11 0.3008(3) 0.8175(4) 0.1992(2) 0.0536(9) Uani d . 1
C C12 0.2752(4) 0.9216(5) 0.1480(2) 0.0650(11) Uani d . 1
C C10 0.2168(4) 0.7514(5) 0.3202(2) 0.0602(10) Uani d . 1
C C2 0.4942(4) 0.0823(5) 0.3420(2) 0.0554(9) Uani d . 1
C C14 0.1888(4) 0.7124(6) 0.0717(2) 0.0634(11) Uani d . 1
C C20 0.1452(3) 0.2884(5) 0.2471(2) 0.0619(10) Uani d . 1
C C13 0.2183(4) 0.8679(6) 0.0829(2) 0.0705(12) Uani d . 1
C C7 0.3041(4) 0.6553(5) 0.4492(2) 0.0624(11) Uani d . 1
C C17 0.0732(4) 0.2293(5) 0.1152(2) 0.0665(11) Uani d . 1
C C4 0.4512(4) 0.1646(5) 0.4280(2) 0.0667(12) Uani d . 1
C C9 0.2069(4) 0.8491(6) 0.3652(2) 0.0677(12) Uani d . 1
C C3 0.4964(5) 0.0545(5) 0.4036(3) 0.0749(13) Uani d . 1
C C8 0.2535(4) 0.8024(5) 0.4313(2) 0.0699(12) Uani d . 1
C C18 0.0347(4) 0.1386(6) 0.1499(3) 0.0770(14) Uani d . 1
C C19 0.0695(4) 0.1704(6) 0.2169(3) 0.0728(12) Uani d . 1
H H1 0.443(3) 0.242(4) 0.2696(19) 0.051(10) Uiso d . 1
H H2 0.520(4) 0.008(4) 0.325(2) 0.059(12) Uiso d . 1
H H4 0.446(3) 0.151(5) 0.466(2) 0.063(11) Uiso d . 1
H H12 0.297(4) 1.030(5) 0.158(2) 0.071(13) Uiso d . 1
H H11 0.339(3) 0.847(4) 0.243(2) 0.054(10) Uiso d . 1
H H18 -0.010(4) 0.053(6) 0.129(2) 0.077(13) Uiso d . 1
H H17 0.062(3) 0.219(5) 0.074(2) 0.060(12) Uiso d . 1
H H20 0.177(4) 0.309(5) 0.296(2) 0.075(13) Uiso d . 1
H H9 0.174(4) 0.939(6) 0.352(2) 0.078(14) Uiso d . 1
H H10 0.181(4) 0.782(5) 0.272(2) 0.080(14) Uiso d . 1
H H13 0.189(4) 0.940(6) 0.046(3) 0.098(16) Uiso d . 1
H H14 0.146(3) 0.672(5) 0.030(2) 0.062(11) Uiso d . 1
H H15 0.162(3) 0.434(4) 0.0809(17) 0.025(9) Uiso d . 1
H H8 0.253(4) 0.880(5) 0.465(2) 0.081(13) Uiso d . 1
H H3 0.522(4) -0.031(5) 0.426(2) 0.079(15) Uiso d . 1
H H19 0.045(4) 0.116(5) 0.241(2) 0.070(13) Uiso d . 1
H H7 0.329(3) 0.620(4) 0.4917(19) 0.056(11) Uiso d . 1
H H5 0.372(3) 0.387(4) 0.4522(16) 0.027(9) Uiso d . 1

loop_
_atom_site_aniso_label
_atom_site_aniso_U_11
_atom_site_aniso_U_22
_atom_site_aniso_U_33
_atom_site_aniso_U_12
_atom_site_aniso_U_13
_atom_site_aniso_U_23
O4A 0.076(6) 0.049(4) 0.147(11) -0.010(4) 0.053(7) -0.007(5)
O2 0.074(5) 0.144(7) 0.026(3) -0.017(5) 0.008(3) 0.002(3)
O1 0.137(16) 0.190(18) 0.204(18) -0.086(12) 0.141(16) -0.078(12)
O3 0.111(7) 0.059(4) 0.084(5) -0.006(4) 0.064(5) -0.028(3)
O1A 0.075(6) 0.091(7) 0.206(17) -0.005(5) 0.075(10) -0.031(9)
O4 0.159(11) 0.117(11) 0.042(4) -0.054(7) 0.024(5) 0.028(5)
Cu1 0.0467(3) 0.0492(3) 0.0312(2) -0.00212(18) 0.01763(18) 0.00161(16)
Cl1 0.0819(7) 0.0486(5) 0.0578(6) -0.0017(4) 0.0394(5) -0.0016(4)
N8 0.0479(17) 0.0467(16) 0.0465(17) -0.0029(13) 0.0200(14) 0.0014(13)
N1 0.0505(17) 0.0449(14) 0.0367(13) -0.0023(12) 0.0217(12) -0.0011(12)
C5 0.058(2) 0.0415(17) 0.0390(16) -0.0008(15) 0.0253(15) 0.0036(14)
N3 0.0453(16) 0.0525(16) 0.0389(14) 0.0009(13) 0.0189(12) 0.0054(12)
N7 0.0506(18) 0.0644(19) 0.0388(15) -0.0077(14) 0.0174(13) 0.0045(14)
C16 0.048(2) 0.0520(19) 0.0420(17) 0.0065(16) 0.0140(15) -0.0004(15)
N4 0.0487(17) 0.0531(16) 0.0381(14) -0.0025(13) 0.0163(13) 0.0030(13)
N2 0.0551(18) 0.0546(17) 0.0379(14) 0.0034(14) 0.0219(13) 0.0028(13)
C6 0.055(2) 0.0485(18) 0.0426(17) 0.0009(16) 0.0285(16) 0.0026(15)
C15 0.047(2) 0.061(2) 0.0379(17) 0.0047(16) 0.0205(15) 0.0045(15)
N5 0.088(3) 0.0538(18) 0.0396(16) 0.0116(17) 0.0394(17) 0.0115(15)
N6 0.069(2) 0.074(2) 0.0296(16) -0.0022(17) 0.0185(15) -0.0066(16)
C1 0.056(2) 0.052(2) 0.0431(18) -0.0023(16) 0.0279(16) -0.0037(16)
N9 0.078(2) 0.077(2) 0.0392(17) -0.0088(19) 0.0167(16) -0.0001(16)
C11 0.056(2) 0.051(2) 0.054(2) -0.0049(17) 0.0252(18) 0.0025(17)
C12 0.061(3) 0.060(2) 0.078(3) 0.005(2) 0.037(2) 0.020(2)
C10 0.068(3) 0.063(2) 0.056(2) 0.018(2) 0.035(2) 0.0124(19)
C2 0.065(3) 0.0455(19) 0.060(2) 0.0044(18) 0.033(2) -0.0047(17)
C14 0.057(2) 0.092(3) 0.0400(19) 0.010(2) 0.0219(18) 0.016(2)
C20 0.054(2) 0.072(3) 0.056(2) -0.008(2) 0.0218(19) 0.007(2)
C13 0.067(3) 0.081(3) 0.069(3) 0.013(2) 0.036(2) 0.032(3)
C7 0.086(3) 0.065(2) 0.046(2) 0.007(2) 0.040(2) 0.0013(19)
C17 0.063(3) 0.065(3) 0.056(2) 0.000(2) 0.014(2) -0.014(2)
C4 0.103(4) 0.054(2) 0.055(2) 0.013(2) 0.047(2) 0.0141(19)
C9 0.082(3) 0.063(3) 0.071(3) 0.021(2) 0.047(2) 0.008(2)
C3 0.108(4) 0.047(2) 0.077(3) 0.012(2) 0.050(3) 0.015(2)
C8 0.095(3) 0.066(3) 0.063(3) 0.011(2) 0.048(2) -0.004(2)
C18 0.063(3) 0.054(2) 0.089(3) -0.014(2) 0.016(2) -0.008(2)
C19 0.063(3) 0.069(3) 0.077(3) -0.012(2) 0.025(2) 0.016(2)

loop_
_atom_type_symbol
_atom_type_description
_atom_type_scat_dispersion_real
_atom_type_scat_dispersion_imag
_atom_type_scat_source
C C 0.0033 0.0016 'International Tables Vol C Tables 4.2.6.8 and 6.1.1.4'
H H 0.0000 0.0000 'International Tables Vol C Tables 4.2.6.8 and 6.1.1.4'
Cl Cl 0.1484 0.1585 'International Tables Vol C Tables 4.2.6.8 and 6.1.1.4'
N N 0.0061 0.0033 'International Tables Vol C Tables 4.2.6.8 and 6.1.1.4'
O O 0.0106 0.0060 'International Tables Vol C Tables 4.2.6.8 and 6.1.1.4'
Cu Cu 0.3201 1.2651 'International Tables Vol C Tables 4.2.6.8 and 6.1.1.4'

loop_
_geom_angle_atom_site_label_1
_geom_angle_atom_site_label_2
_geom_angle_atom_site_label_3
_geom_angle
O3 O3A Cl1 81.9(16)
O2A O2 Cl1 58.6(13)
O1A O1 Cl1 81(2)
O2 O2A Cl1 95.4(15)
O3A O3 Cl1 74.4(16)
O1 O1A Cl1 65(2)
N3 Cu1 N7 88.67(12)
N3 Cu1 N4 88.49(11)
N7 Cu1 N4 168.19(12)
N3 Cu1 N1 161.69(11)
N7 Cu1 N1 89.64(12)
N4 Cu1 N1 89.46(11)
N3 Cu1 N2 108.85(11)
N7 Cu1 N2 95.20(12)
N4 Cu1 N2 96.57(12)
N1 Cu1 N2 89.47(11)
O2A Cl1 O4 123.8(9)
O2A Cl1 O1 80.3(9)
O4 Cl1 O1 124.0(12)
O2A Cl1 O3A 112.3(7)
O4 Cl1 O3A 112.1(8)
O1 Cl1 O3A 98.9(10)
O2A Cl1 O3 115.5(7)
O4 Cl1 O3 93.8(8)
O1 Cl1 O3 122.5(10)
O3A Cl1 O3 23.7(5)
O2A Cl1 O1A 110.7(8)
O4 Cl1 O1A 94.0(10)
O1 Cl1 O1A 33.6(9)
O3A Cl1 O1A 99.6(9)
O3 Cl1 O1A 117.2(8)
O2A Cl1 O4A 111.9(8)
O4 Cl1 O4A 12.2(11)
O1 Cl1 O4A 122.5(10)
O3A Cl1 O4A 123.0(7)
O3 Cl1 O4A 102.9(6)
O1A Cl1 O4A 96.7(8)
O2A Cl1 O2 26.0(5)
O4 Cl1 O2 104.9(7)
O1 Cl1 O2 106.1(9)
O3A Cl1 O2 110.7(6)
O3 Cl1 O2 103.0(5)
O1A Cl1 O2 134.2(7)
O4A Cl1 O2 94.7(7)
N9 N8 N7 178.1(4)
C5 N1 C1 117.8(3)
C5 N1 Cu1 127.8(2)
C1 N1 Cu1 114.4(2)
N1 C5 N5 121.5(3)
N1 C5 C4 120.7(3)
N5 C5 C4 117.8(3)
C15 N3 C11 117.4(3)
C15 N3 Cu1 123.1(2)
C11 N3 Cu1 119.5(2)
N8 N7 Cu1 116.8(2)
N4 C16 N6 118.7(3)
N4 C16 C17 121.2(4)
N6 C16 C17 120.1(3)
C16 N4 C20 118.0(3)
C16 N4 Cu1 122.1(2)
C20 N4 Cu1 119.2(2)
C6 N2 C10 117.5(3)
C6 N2 Cu1 123.1(2)
C10 N2 Cu1 116.2(2)
N2 C6 N5 120.2(3)
N2 C6 C7 122.0(3)
N5 C6 C7 117.8(3)
N3 C15 N6 119.3(3)
N3 C15 C14 121.2(4)
N6 C15 C14 119.5(3)
C5 N5 C6 134.6(3)
C5 N5 H5 110(3)
C6 N5 H5 115(3)
C16 N6 C15 127.5(3)
C16 N6 H15 114(3)
C15 N6 H15 111(3)
C2 C1 N1 124.2(3)
C2 C1 H1 121(2)
N1 C1 H1 114(2)
C12 C11 N3 123.1(4)
C12 C11 H11 123(2)
N3 C11 H11 114(2)
C11 C12 C13 119.3(4)
C11 C12 H12 119(3)
C13 C12 H12 121(3)
N2 C10 C9 123.4(4)
N2 C10 H10 117(3)
C9 C10 H10 120(3)
C1 C2 C3 117.9(4)
C1 C2 H2 123(3)
C3 C2 H2 119(3)
C13 C14 C15 120.2(4)
C13 C14 H14 123(3)
C15 C14 H14 117(3)
C19 C20 N4 122.8(4)
C19 C20 H20 121(3)
N4 C20 H20 116(3)
C14 C13 C12 118.8(4)
C14 C13 H13 119(3)
C12 C13 H13 122(3)
C8 C7 C6 119.1(4)
C8 C7 H7 119(2)
C6 C7 H7 121(2)
C18 C17 C16 119.1(4)
C18 C17 H17 130(3)
C16 C17 H17 111(3)
C3 C4 C5 120.3(4)
C3 C4 H4 124(3)
C5 C4 H4 116(3)
C10 C9 C8 118.9(4)
C10 C9 H9 119(3)
C8 C9 H9 122(3)
C4 C3 C2 119.2(4)
C4 C3 H3 117(3)
C2 C3 H3 123(3)
C9 C8 C7 119.0(4)
C9 C8 H8 118(3)
C7 C8 H8 123(3)
C17 C18 C19 119.9(4)
C17 C18 H18 119(3)
C19 C18 H18 121(3)
C20 C19 C18 118.6(5)
C20 C19 H19 119(3)
C18 C19 H19 122(3)

loop_
_geom_bond_atom_site_label_1
_geom_bond_atom_site_label_2
_geom_bond_distance
O4A Cl1 1.475(14)
O3A O3 0.587(13)
O3A Cl1 1.407(12)
O2 O2A 0.670(13)
O2 Cl1 1.522(6)
O1 O1A 0.82(2)
O1 Cl1 1.340(16)
O2A Cl1 1.305(12)
O3 Cl1 1.446(7)
O1A Cl1 1.461(16)
O4 Cl1 1.339(11)
Cu1 N3 1.995(3)
Cu1 N7 2.016(3)
Cu1 N4 2.017(3)
Cu1 N1 2.027(3)
Cu1 N2 2.165(3)
N8 N9 1.154(4)
N8 N7 1.195(4)
N1 C5 1.340(4)
N1 C1 1.358(4)
C5 N5 1.368(4)
C5 C4 1.396(5)
N3 C15 1.335(4)
N3 C11 1.366(5)
C16 N4 1.341(4)
C16 N6 1.377(5)
C16 C17 1.396(6)
N4 C20 1.363(5)
N2 C6 1.338(4)
N2 C10 1.349(5)
C6 N5 1.386(5)
C6 C7 1.390(5)
C15 N6 1.382(5)
C15 C14 1.402(5)
N5 H5 0.72(3)
N6 H15 0.66(3)
C1 C2 1.346(5)
C1 H1 0.90(4)
C11 C12 1.356(5)
C11 H11 0.91(4)
C12 C13 1.375(6)
C12 H12 0.94(4)
C10 C9 1.361(6)
C10 H10 0.99(4)
C2 C3 1.396(6)
C2 H2 0.89(4)
C14 C13 1.352(7)
C14 H14 0.91(4)
C20 C19 1.351(6)
C20 H20 1.00(4)
C13 H13 0.96(5)
C7 C8 1.375(6)
C7 H7 0.90(4)
C17 C18 1.358(7)
C17 H17 0.88(4)
C4 C3 1.357(6)
C4 H4 0.91(4)
C9 C8 1.374(6)
C9 H9 0.86(5)
C3 H3 0.85(4)
C8 H8 1.00(5)
C18 C19 1.382(7)
C18 H18 0.91(5)
C19 H19 0.88(4)

loop_
_geom_torsion_atom_site_label_1
_geom_torsion_atom_site_label_2
_geom_torsion_atom_site_label_3
_geom_torsion_atom_site_label_4
_geom_torsion
O2 O2A Cl1 O4 48(2)
O2 O2A Cl1 O1 173(2)
O2 O2A Cl1 O3A -91.7(18)
O2 O2A Cl1 O3 -66.0(19)
O2 O2A Cl1 O1A 158.0(17)
O2 O2A Cl1 O4A 51(2)
O1A O1 Cl1 O2A -155(3)
O1A O1 Cl1 O4 -30(3)
O1A O1 Cl1 O3A 94(3)
O1A O1 Cl1 O3 91(3)
O1A O1 Cl1 O4A -45(3)
O1A O1 Cl1 O2 -151(2)
O3 O3A Cl1 O2A 102.8(19)
O3 O3A Cl1 O4 -42(2)
O3 O3A Cl1 O1 -174.1(19)
O3 O3A Cl1 O1A -140.0(19)
O3 O3A Cl1 O4A -35(2)
O3 O3A Cl1 O2 74.9(19)
O3A O3 Cl1 O2A -88(2)
O3A O3 Cl1 O4 141.8(19)
O3A O3 Cl1 O1 7(2)
O3A O3 Cl1 O1A 45(2)
O3A O3 Cl1 O4A 150.0(19)
O3A O3 Cl1 O2 -112.0(19)
O1 O1A Cl1 O2A 27(3)
O1 O1A Cl1 O4 155(3)
O1 O1A Cl1 O3A -92(3)
O1 O1A Cl1 O3 -109(3)
O1 O1A Cl1 O4A 143(3)
O1 O1A Cl1 O2 40(3)
O2A O2 Cl1 O4 -140.3(19)
O2A O2 Cl1 O1 -8(2)
O2A O2 Cl1 O3A 98.7(18)
O2A O2 Cl1 O3 122.2(18)
O2A O2 Cl1 O1A -29(2)
O2A O2 Cl1 O4A -133.4(19)
N3 Cu1 N1 C5 177.4(3)
N7 Cu1 N1 C5 92.8(3)
N4 Cu1 N1 C5 -99.0(3)
N2 Cu1 N1 C5 -2.4(3)
N3 Cu1 N1 C1 -4.0(5)
N7 Cu1 N1 C1 -88.7(2)
N4 Cu1 N1 C1 79.5(2)
N2 Cu1 N1 C1 176.1(2)
C1 N1 C5 N5 176.6(3)
Cu1 N1 C5 N5 -4.9(5)
C1 N1 C5 C4 -2.8(5)
Cu1 N1 C5 C4 175.7(3)
N7 Cu1 N3 C15 137.4(3)
N4 Cu1 N3 C15 -31.2(3)
N1 Cu1 N3 C15 52.5(5)
N2 Cu1 N3 C15 -127.6(3)
N7 Cu1 N3 C11 -40.5(3)
N4 Cu1 N3 C11 151.0(3)
N1 Cu1 N3 C11 -125.3(4)
N2 Cu1 N3 C11 54.6(3)
N9 N8 N7 Cu1 172(11)
N3 Cu1 N7 N8 150.4(3)
N4 Cu1 N7 N8 -133.5(5)
N1 Cu1 N7 N8 -47.8(3)
N2 Cu1 N7 N8 41.6(3)
N6 C16 N4 C20 174.8(4)
C17 C16 N4 C20 -5.8(5)
N6 C16 N4 Cu1 -14.9(5)
C17 C16 N4 Cu1 164.5(3)
N3 Cu1 N4 C16 37.4(3)
N7 Cu1 N4 C16 -38.8(7)
N1 Cu1 N4 C16 -124.4(3)
N2 Cu1 N4 C16 146.2(3)
N3 Cu1 N4 C20 -152.4(3)
N7 Cu1 N4 C20 131.4(5)
N1 Cu1 N4 C20 45.8(3)
N2 Cu1 N4 C20 -43.6(3)
N3 Cu1 N2 C6 -163.6(3)
N7 Cu1 N2 C6 -73.2(3)
N4 Cu1 N2 C6 105.8(3)
N1 Cu1 N2 C6 16.4(3)
N3 Cu1 N2 C10 -4.5(3)
N7 Cu1 N2 C10 85.9(3)
N4 Cu1 N2 C10 -95.1(3)
N1 Cu1 N2 C10 175.5(3)
C10 N2 C6 N5 178.0(4)
Cu1 N2 C6 N5 -23.1(5)
C10 N2 C6 C7 -0.5(6)
Cu1 N2 C6 C7 158.4(3)
C11 N3 C15 N6 -179.2(3)
Cu1 N3 C15 N6 3.0(5)
C11 N3 C15 C14 2.6(5)
Cu1 N3 C15 C14 -175.3(3)
N1 C5 N5 C6 1.3(7)
C4 C5 N5 C6 -179.3(4)
N2 C6 N5 C5 14.6(7)
C7 C6 N5 C5 -166.9(4)
N4 C16 N6 C15 -32.0(6)
C17 C16 N6 C15 148.6(4)
N3 C15 N6 C16 39.0(6)
C14 C15 N6 C16 -142.7(4)
C5 N1 C1 C2 1.7(5)
Cu1 N1 C1 C2 -177.0(3)
C15 N3 C11 C12 -2.4(6)
Cu1 N3 C11 C12 175.6(3)
N3 C11 C12 C13 0.9(6)
C6 N2 C10 C9 1.0(6)
Cu1 N2 C10 C9 -159.3(4)
N1 C1 C2 C3 0.0(6)
N3 C15 C14 C13 -1.4(6)
N6 C15 C14 C13 -179.6(4)
C16 N4 C20 C19 4.3(6)
Cu1 N4 C20 C19 -166.2(4)
C15 C14 C13 C12 -0.2(7)
C11 C12 C13 C14 0.5(7)
N2 C6 C7 C8 -1.7(6)
N5 C6 C7 C8 179.7(4)
N4 C16 C17 C18 3.2(6)
N6 C16 C17 C18 -177.4(4)
N1 C5 C4 C3 2.3(7)
N5 C5 C4 C3 -177.1(4)
N2 C10 C9 C8 0.7(7)
C5 C4 C3 C2 -0.5(8)
C1 C2 C3 C4 -0.7(7)
C10 C9 C8 C7 -2.9(7)
C6 C7 C8 C9 3.4(7)
C16 C17 C18 C19 1.1(7)
N4 C20 C19 C18 -0.2(7)
C17 C18 C19 C20 -2.6(7)
